data_1011205
loop_
_publ_author_name
'Chao, S H'
'Hargreaves, A'
'Taylor, W H'

_publ_section_title 'The structure of orthoclase.'
_journal_coden_ASTM MIASA6
_journal_name_full
;
Mineralogical Magazine and Journal of the Mineralogical Society (1876-
1968)
;
_journal_page_first 498
_journal_page_last 512
_journal_paper_doi 10.1180/minmag.1940.025.168.05
_journal_volume 25
_journal_year 1940
_chemical_compound_source 'from Mogok, Upper Burma, (Spencer C)'
_chemical_formula_analytical '(K.91 Na.07 Ca.02) (Al1.02 Si2.98) O8'
_chemical_formula_structural 'K (Al Si3 O8)'
_chemical_formula_sum 'Al K O8 Si3'
_chemical_name_mineral Orthoclase
_chemical_name_systematic 'Potassium tecto-alumotrisilicate'
_space_group_IT_number 12
_symmetry_cell_setting monoclinic
_symmetry_Int_Tables_number 12
_symmetry_space_group_name_Hall '-C 2y'
_symmetry_space_group_name_H-M 'C 1 2/m 1'
_cell_angle_alpha 90
_cell_angle_beta 116.05
_cell_angle_gamma 90
_cell_formula_units_Z 4
_cell_length_a 8.6
_cell_length_b 13.02
_cell_length_c 7.22
_cell_volume 726.3
_exptl_crystal_density_meas 2.56
_cod_database_code 1011205

loop_
_symmetry_equiv_pos_as_xyz
x,y,z
x,-y,z
-x,-y,-z
-x,y,-z
1/2+x,1/2+y,z
1/2+x,1/2-y,z
1/2-x,1/2-y,-z
1/2-x,1/2+y,-z

loop_
_atom_site_label
_atom_site_type_symbol
_atom_site_symmetry_multiplicity
_atom_site_Wyckoff_symbol
_atom_site_fract_x
_atom_site_fract_y
_atom_site_fract_z
_atom_site_occupancy
_atom_site_attached_hydrogens
_atom_site_calc_flag
K1 K1+ 4 i 0.2917 0. 0.1389 1. 0 d
Si1 Si4+ 8 j 0.7097 0.1167 0.347 1. 0 d
Al2 Al3+ 8 j 0.0097 0.1875 0.225 0.5 0 d
Si2 Si4+ 8 j 0.0097 0.1875 0.225 0.5 0 d
O1 O2- 4 g 0. 0.1528 0. 1. 0 d
O2 O2- 4 i 0.6667 0. 0.3028 1. 0 d
O3 O2- 8 j 0.8194 0.1528 0.2278 1. 0 d
O4 O2- 8 j 0.0417 0.3167 0.2611 1. 0 d
O5 O2- 8 j 0.1722 0.1278 0.4167 1. 0 d

loop_
_atom_type_symbol
_atom_type_oxidation_number
K1+ 1.000
Si4+ 4.000
Al3+ 3.000
O2- -2.000
